data_2242832
loop_
_publ_author_name
'Syed Abuthahir, S.'
'NizamMohideen, M.'
'Viswanathan, V.'
'Velmurugan, D.'
'Nagasivarao, J.'

_publ_section_title
;
 Crystal structure of
 6-(4-chlorophenyl)-6a-nitro-6a,6b,8,9,10,12a-hexahydro-6<i>H</i>,7<i>H</i>-spiro[chromeno[3,4-<i>a</i>]indolizine-12,11'-indeno[1,2-<i>b</i>]quinoxaline]
;
_journal_coeditor_code SU5475
_journal_issue 2
_journal_name_full 'Acta Crystallographica Section E'
_journal_page_first 255
_journal_page_last 259
_journal_paper_doi 10.1107/S2056989019000975
_journal_volume 75
_journal_year 2019
_chemical_formula_moiety 'C35 H27 Cl N4 O3'
_chemical_formula_sum 'C35 H27 Cl N4 O3'
_chemical_formula_weight 587.05
_chemical_name_systematic
6-(4-Chlorophenyl)-6a-nitro-6a,6b,8,9,10,12a-hexahydro-6<i>H</i>,7<i>H</i>-spiro[chromeno[3,4-<i>a</i>]indolizine-12,11'-indeno[1,2-<i>b</i>]quinoxaline]
_space_group_crystal_system monoclinic
_space_group_IT_number 14
_space_group_name_Hall '-P 2ybc'
_space_group_name_H-M_alt 'P 1 21/c 1'
_symmetry_space_group_name_Hall '-P 2ybc'
_symmetry_space_group_name_H-M 'P 1 21/c 1'
_atom_sites_solution_hydrogens geom
_atom_sites_solution_primary direct
_atom_sites_solution_secondary difmap
_audit_creation_method SHELXL-2018/3
_cell_angle_alpha 90
_cell_angle_beta 104.541(2)
_cell_angle_gamma 90
_cell_formula_units_Z 8
_cell_length_a 14.18800(10)
_cell_length_b 23.4450(3)
_cell_length_c 18.3710(2)
_cell_measurement_reflns_used 14290
_cell_measurement_temperature 293(2)
_cell_measurement_theta_max 28.290
_cell_measurement_theta_min 1.437
_cell_volume 5915.14(12)
_computing_cell_refinement
;
SAINT (Bruker, 2008)
;
_computing_data_collection
;
APEX2 (Bruker, 2008)
;
_computing_data_reduction
;
SAINT (Bruker, 2008)
;
_computing_molecular_graphics
;
ORTEP-3 for Windows (Farrugia, 2012) and Mercury (Macrae <i>et al.</i>,
2008)
;
_computing_publication_material
;
WinGX (Farrugia, 2012), publCIF (Westrip, 2010) and PLATON
(Spek, 2009)
;
_computing_structure_refinement
;
SHELXL2018 (Sheldrick, 2015)
;
_computing_structure_solution
;
SHELXS2018 (Sheldrick, 2008)
;
_diffrn_ambient_temperature 293(2)
_diffrn_measured_fraction_theta_full 0.999
_diffrn_measured_fraction_theta_max 0.999
_diffrn_measurement_device_type 'Bruker Kappa APEXII CCD'
_diffrn_measurement_method '\w and \f scans'
_diffrn_radiation_type MoK\a
_diffrn_radiation_wavelength 0.71073
_diffrn_reflns_av_R_equivalents 0.0488
_diffrn_reflns_av_unetI/netI 0.0516
_diffrn_reflns_limit_h_max 16
_diffrn_reflns_limit_h_min -17
_diffrn_reflns_limit_k_max 28
_diffrn_reflns_limit_k_min -28
_diffrn_reflns_limit_l_max 22
_diffrn_reflns_limit_l_min -22
_diffrn_reflns_number 47802
_diffrn_reflns_theta_full 25.242
_diffrn_reflns_theta_max 25.496
_diffrn_reflns_theta_min 1.437
_exptl_absorpt_coefficient_mu 0.172
_exptl_absorpt_correction_T_max 0.841
_exptl_absorpt_correction_T_min 0.763
_exptl_absorpt_correction_type multi-scan
_exptl_absorpt_process_details
;
(<i>SADABS</i>; Bruker, 2008)
;
_exptl_crystal_colour Colourless
_exptl_crystal_density_diffrn 1.318
_exptl_crystal_description Block
_exptl_crystal_F_000 2448
_exptl_crystal_size_max 0.280
_exptl_crystal_size_mid 0.240
_exptl_crystal_size_min 0.200
_refine_diff_density_max 0.347
_refine_diff_density_min -0.318
_refine_ls_extinction_coef 0.00059(14)
_refine_ls_extinction_expression Fc^*^=kFc[1+0.001xFc^2^\l^3^/sin(2\q)]^-1/4^
_refine_ls_extinction_method
;
SHELXL2018 (Sheldrick, 2015)
;
_refine_ls_goodness_of_fit_ref 1.035
_refine_ls_hydrogen_treatment constr
_refine_ls_matrix_type full
_refine_ls_number_parameters 824
_refine_ls_number_reflns 11007
_refine_ls_number_restraints 0
_refine_ls_restrained_S_all 1.035
_refine_ls_R_factor_all 0.1007
_refine_ls_R_factor_gt 0.0477
_refine_ls_shift/su_max 0.006
_refine_ls_shift/su_mean 0.000
_refine_ls_structure_factor_coef Fsqd
_refine_ls_weighting_details 'w=1/[\s^2^(Fo^2^)+(0.0582P)^2^] where P=(Fo^2^+2Fc^2^)/3'
_refine_ls_weighting_scheme calc
_refine_ls_wR_factor_gt 0.1127
_refine_ls_wR_factor_ref 0.1281
_reflns_number_gt 6368
_reflns_number_total 11007
_reflns_threshold_expression 'I > 2\s(I)'
_cod_data_source_file su5475sup1.cif
_cod_data_source_block I
_cod_database_code 2242832
_shelx_space_group_comment
;
The symmetry employed for this shelxl refinement is uniquely defined
by the following loop, which should always be used as a source of
symmetry information in preference to the above space-group names.
They are only intended as comments.
;
_shelx_estimated_absorpt_t_min 0.953
_shelx_estimated_absorpt_t_max 0.966

loop_
_space_group_symop_operation_xyz
'x, y, z'
'-x, y+1/2, -z+1/2'
'-x, -y, -z'
'x, -y-1/2, z-1/2'

loop_
_atom_site_type_symbol
_atom_site_label
_atom_site_fract_x
_atom_site_fract_y
_atom_site_fract_z
_atom_site_U_iso_or_equiv
_atom_site_adp_type
_atom_site_calc_flag
_atom_site_occupancy
_atom_site_disorder_assembly
_atom_site_disorder_group
Cl Cl1A -0.00824(5) 0.11344(4) 0.58679(6) 0.1082(3) Uani d 1 . .
O O3A 0.4634(4) 0.3265(3) 0.6462(7) 0.093(3) Uani d 0.59(2) A 1
O O4A 0.3489(13) 0.2767(4) 0.5822(8) 0.156(5) Uani d 0.59(2) A 1
O O3A' 0.4590(5) 0.2989(9) 0.5979(10) 0.109(6) Uani d 0.41(2) A 2
O O4A' 0.3204(7) 0.2772(5) 0.6066(6) 0.071(3) Uani d 0.41(2) A 2
O O2A 0.45596(11) 0.16374(7) 0.58900(9) 0.0664(4) Uani d 1 . .
N N1A 0.50758(12) 0.25630(7) 0.81689(10) 0.0495(5) Uani d 1 . .
N N2A 0.4135(2) 0.27834(10) 0.63100(16) 0.0724(7) Uani d 1 . .
N N3A 0.73468(12) 0.10164(7) 0.88894(11) 0.0546(5) Uani d 1 . .
N N4A 0.53615(12) 0.12159(7) 0.80912(10) 0.0479(4) Uani d 1 . .
C C1A 0.60146(14) 0.16158(8) 0.82389(12) 0.0441(5) Uani d 1 . .
C C2A 0.69943(14) 0.15201(9) 0.86567(13) 0.0491(5) Uani d 1 . .
C C3A 0.66770(15) 0.05800(8) 0.87139(12) 0.0473(5) Uani d 1 . .
C C4A 0.56935(15) 0.06792(8) 0.83442(12) 0.0464(5) Uani d 1 . .
C C5A 0.50372(16) 0.02191(9) 0.82077(14) 0.0580(6) Uani d 1 . .
H H5A 0.438395 0.028115 0.797377 0.070 Uiso calc 1 . .
C C6A 0.84079(17) 0.22040(11) 0.92049(17) 0.0791(8) Uani d 1 . .
H H6A 0.883968 0.192052 0.943431 0.095 Uiso calc 1 . .
C C7A 0.8676(2) 0.27716(12) 0.92813(19) 0.0902(9) Uani d 1 . .
H H7A 0.929121 0.287229 0.956886 0.108 Uiso calc 1 . .
C C8A 0.8040(2) 0.31873(11) 0.89352(17) 0.0792(8) Uani d 1 . .
H H8A 0.822850 0.356768 0.899789 0.095 Uiso calc 1 . .
C C9A 0.71276(18) 0.30543(10) 0.84969(16) 0.0698(7) Uani d 1 . .
H H9A 0.670705 0.333954 0.825732 0.084 Uiso calc 1 . .
C C10A 0.68507(15) 0.24874(9) 0.84208(14) 0.0541(6) Uani d 1 . .
C C11A 0.74920(15) 0.20657(9) 0.87840(14) 0.0556(6) Uani d 1 . .
C C12A 0.58742(14) 0.22441(8) 0.79981(13) 0.0475(5) Uani d 1 . .
C C13A 0.56278(15) 0.23380(8) 0.71304(13) 0.0501(6) Uani d 1 . .
H H13A 0.581056 0.273216 0.705252 0.060 Uiso calc 1 . .
C C14A 0.61130(16) 0.19680(9) 0.66583(14) 0.0555(6) Uani d 1 . .
C C15A 0.71259(17) 0.19720(11) 0.67750(16) 0.0753(8) Uani d 1 . .
H H15A 0.750681 0.217889 0.717366 0.090 Uiso calc 1 . .
C C16A 0.7565(2) 0.16720(14) 0.6304(2) 0.0964(10) Uani d 1 . .
H H16A 0.823903 0.167393 0.638981 0.116 Uiso calc 1 . .
C C17A 0.7008(3) 0.13700(15) 0.5708(2) 0.1035(11) Uani d 1 . .
H H17A 0.730750 0.117208 0.538892 0.124 Uiso calc 1 . .
C C18A 0.6011(2) 0.13591(12) 0.55817(16) 0.0837(8) Uani d 1 . .
H H18A 0.563482 0.115436 0.517886 0.100 Uiso calc 1 . .
C C19A 0.55733(18) 0.16564(10) 0.60611(14) 0.0623(6) Uani d 1 . .
C C20A 0.41794(15) 0.17284(9) 0.65322(12) 0.0528(6) Uani d 1 . .
H H20A 0.449631 0.144457 0.690557 0.063 Uiso calc 1 . .
C C21A 0.45075(15) 0.23143(8) 0.68847(12) 0.0484(5) Uani d 1 . .
C C22A 0.41783(15) 0.24203(9) 0.76128(13) 0.0488(5) Uani d 1 . .
H H22A 0.394694 0.205552 0.776279 0.059 Uiso calc 1 . .
C C23A 0.34060(17) 0.28633(10) 0.76270(15) 0.0691(7) Uani d 1 . .
H H23A 0.279773 0.275799 0.727673 0.083 Uiso calc 1 . .
H H23B 0.360646 0.323168 0.747801 0.083 Uiso calc 1 . .
C C24A 0.32669(19) 0.28976(12) 0.84187(17) 0.0853(8) Uani d 1 . .
H H24A 0.282177 0.320671 0.844364 0.102 Uiso calc 1 . .
H H24B 0.297454 0.254555 0.853285 0.102 Uiso calc 1 . .
C C25A 0.42135(19) 0.29947(12) 0.90013(16) 0.0799(8) Uani d 1 . .
H H25A 0.409834 0.297599 0.949940 0.096 Uiso calc 1 . .
H H25B 0.445771 0.337265 0.893556 0.096 Uiso calc 1 . .
C C26A 0.49693(18) 0.25542(10) 0.89383(14) 0.0655(7) Uani d 1 . .
H H26A 0.558686 0.264254 0.928826 0.079 Uiso calc 1 . .
H H26B 0.476419 0.217866 0.905839 0.079 Uiso calc 1 . .
C C27A 0.31104(16) 0.15833(9) 0.63324(13) 0.0540(6) Uani d 1 . .
C C28A 0.24932(17) 0.16813(10) 0.56282(14) 0.0660(7) Uani d 1 . .
H H28A 0.273935 0.183682 0.524812 0.079 Uiso calc 1 . .
C C29A 0.15004(18) 0.15474(11) 0.54862(15) 0.0733(7) Uani d 1 . .
H H29A 0.108512 0.161832 0.501616 0.088 Uiso calc 1 . .
C C30A 0.11461(17) 0.13090(11) 0.60519(17) 0.0694(7) Uani d 1 . .
C C31A 0.17473(19) 0.11935(11) 0.67385(16) 0.0712(7) Uani d 1 . .
H H31A 0.150240 0.102750 0.711277 0.085 Uiso calc 1 . .
C C32A 0.27203(18) 0.13245(10) 0.68733(14) 0.0639(6) Uani d 1 . .
H H32A 0.313046 0.123757 0.734010 0.077 Uiso calc 1 . .
C C33A 0.53600(19) -0.03179(10) 0.84187(15) 0.0684(7) Uani d 1 . .
H H33A 0.492516 -0.062175 0.831999 0.082 Uiso calc 1 . .
C C34A 0.6328(2) -0.04175(10) 0.87785(15) 0.0694(7) Uani d 1 . .
H H34A 0.653630 -0.078651 0.891996 0.083 Uiso calc 1 . .
C C35A 0.69781(18) 0.00240(9) 0.89266(14) 0.0611(6) Uani d 1 . .
H H35A 0.762530 -0.004646 0.917074 0.073 Uiso calc 1 . .
Cl Cl2 -0.4783(4) -0.0038(8) 0.6049(3) 0.1272(17) Uani d 0.72(3) B 1
Cl Cl2' -0.4841(8) -0.0219(5) 0.6031(6) 0.075(3) Uani d 0.28(3) B 2
O O2B -0.00811(9) -0.04381(5) 0.61628(8) 0.0465(4) Uani d 1 . .
O O3B 0.0158(3) -0.19290(12) 0.7246(4) 0.0803(19) Uani d 0.686(13) C 1
O O4B -0.0989(6) -0.1554(3) 0.6417(4) 0.0762(18) Uani d 0.686(13) C 1
O O3B' 0.0164(6) -0.1739(6) 0.6662(11) 0.103(7) Uani d 0.314(13) C 2
O O4B' -0.1267(10) -0.1518(7) 0.6652(10) 0.085(4) Uani d 0.314(13) C 2
N N1B 0.05316(11) -0.10204(6) 0.86520(9) 0.0425(4) Uani d 1 . .
N N2B -0.03373(16) -0.14979(8) 0.69290(14) 0.0569(5) Uani d 1 . .
N N3B 0.26320(15) 0.05649(8) 0.92353(11) 0.0627(5) Uani d 1 . .
N N4B 0.07324(13) 0.02914(7) 0.83140(10) 0.0499(5) Uani d 1 . .
C C1B 0.14136(15) -0.00887(8) 0.85633(11) 0.0413(5) Uani d 1 . .
C C2B 0.23529(15) 0.00447(9) 0.90188(12) 0.0469(5) Uani d 1 . .
C C3B 0.1926(2) 0.09760(9) 0.89932(15) 0.0615(7) Uani d 1 . .
C C4B 0.09943(19) 0.08441(9) 0.85415(13) 0.0551(6) Uani d 1 . .
C C5B 0.0311(2) 0.12806(10) 0.82974(15) 0.0730(8) Uani d 1 . .
H H5B -0.030148 0.119622 0.799127 0.088 Uiso calc 1 . .
C C6B 0.38409(16) -0.05878(12) 0.96269(14) 0.0638(7) Uani d 1 . .
H H6B 0.424242 -0.028847 0.984698 0.077 Uiso calc 1 . .
C C7B 0.41665(17) -0.11435(13) 0.97233(15) 0.0722(7) Uani d 1 . .
H H7B 0.479521 -0.121910 1.000663 0.087 Uiso calc 1 . .
C C8B 0.35666(18) -0.15897(11) 0.94023(15) 0.0683(7) Uani d 1 . .
H H8B 0.379491 -0.196242 0.947687 0.082 Uiso calc 1 . .
C C9B 0.26356(16) -0.14892(9) 0.89737(13) 0.0568(6) Uani d 1 . .
H H9B 0.223331 -0.179045 0.876142 0.068 Uiso calc 1 . .
C C10B 0.23102(14) -0.09319(8) 0.88649(12) 0.0427(5) Uani d 1 . .
C C11B 0.29053(14) -0.04826(9) 0.91966(12) 0.0468(5) Uani d 1 . .
C C12B 0.13200(13) -0.07268(7) 0.84181(11) 0.0389(5) Uani d 1 . .
C C13B 0.10657(13) -0.08981(7) 0.75708(11) 0.0376(5) Uani d 1 . .
H H13B 0.129220 -0.129182 0.755638 0.045 Uiso calc 1 . .
C C14B 0.14984(14) -0.05683(8) 0.70283(12) 0.0400(5) Uani d 1 . .
C C15B 0.25031(15) -0.05025(9) 0.71576(13) 0.0509(5) Uani d 1 . .
H H15B 0.290440 -0.061195 0.761853 0.061 Uiso calc 1 . .
C C16B 0.29121(16) -0.02786(10) 0.66161(14) 0.0608(6) Uani d 1 . .
H H16B 0.358347 -0.023378 0.671331 0.073 Uiso calc 1 . .
C C17B 0.23213(16) -0.01207(10) 0.59272(14) 0.0619(6) Uani d 1 . .
H H17B 0.259923 0.002197 0.555686 0.074 Uiso calc 1 . .
C C18B 0.13295(15) -0.01723(9) 0.57845(13) 0.0530(6) Uani d 1 . .
H H18B 0.093362 -0.006287 0.532149 0.064 Uiso calc 1 . .
C C19B 0.09235(14) -0.03897(8) 0.63384(12) 0.0414(5) Uani d 1 . .
C C20B -0.04584(14) -0.04205(8) 0.68166(11) 0.0417(5) Uani d 1 . .
H H20B -0.018549 -0.007621 0.709294 0.050 Uiso calc 1 . .
C C21B -0.00534(13) -0.09262(7) 0.73357(11) 0.0388(5) Uani d 1 . .
C C22B -0.03703(13) -0.09156(8) 0.80785(12) 0.0427(5) Uani d 1 . .
H H22B -0.057926 -0.052574 0.815036 0.051 Uiso calc 1 . .
C C23B -0.11678(15) -0.13179(10) 0.81870(14) 0.0601(6) Uani d 1 . .
H H23C -0.177409 -0.123216 0.782169 0.072 Uiso calc 1 . .
H H23D -0.099102 -0.170920 0.811213 0.072 Uiso calc 1 . .
C C24B -0.12967(17) -0.12448(11) 0.89788(15) 0.0712(7) Uani d 1 . .
H H24C -0.156099 -0.086913 0.902717 0.085 Uiso calc 1 . .
H H24D -0.175717 -0.152580 0.906753 0.085 Uiso calc 1 . .
C C25B -0.03347(16) -0.13142(11) 0.95634(14) 0.0666(7) Uani d 1 . .
H H25C -0.042950 -0.123592 1.005857 0.080 Uiso calc 1 . .
H H25D -0.011283 -0.170526 0.955883 0.080 Uiso calc 1 . .
C C26B 0.04359(16) -0.09150(9) 0.94120(13) 0.0558(6) Uani d 1 . .
H H26C 0.024780 -0.052179 0.946009 0.067 Uiso calc 1 . .
H H26D 0.105333 -0.098277 0.977321 0.067 Uiso calc 1 . .
C C27B -0.15509(14) -0.03312(9) 0.65835(12) 0.0463(5) Uani d 1 . .
C C28B -0.21425(15) -0.05551(9) 0.59349(13) 0.0542(6) Uani d 1 . .
H H28B -0.186285 -0.075848 0.560808 0.065 Uiso calc 1 . .
C C29B -0.31419(16) -0.04849(11) 0.57578(14) 0.0657(7) Uani d 1 . .
H H29B -0.353288 -0.064274 0.532108 0.079 Uiso calc 1 . .
C C30B -0.35442(16) -0.01785(12) 0.62382(15) 0.0712(8) Uani d 1 . .
C C31B -0.29829(18) 0.00675(13) 0.68675(16) 0.0824(9) Uani d 1 . .
H H31B -0.326700 0.028081 0.718270 0.099 Uiso calc 1 . .
C C32B -0.19809(17) -0.00026(10) 0.70355(14) 0.0661(7) Uani d 1 . .
H H32B -0.159238 0.017412 0.745877 0.079 Uiso calc 1 . .
C C33B 0.0553(3) 0.18321(11) 0.8514(2) 0.0940(10) Uani d 1 . .
H H33B 0.010335 0.212283 0.835047 0.113 Uiso calc 1 . .
C C34B 0.1459(3) 0.19590(12) 0.8972(2) 0.1033(13) Uani d 1 . .
H H34B 0.160509 0.233535 0.911693 0.124 Uiso calc 1 . .
C C35B 0.2144(2) 0.15477(12) 0.92177(18) 0.0885(10) Uani d 1 . .
H H35B 0.274860 0.164220 0.952918 0.106 Uiso calc 1 . .

loop_
_atom_site_aniso_label
_atom_site_aniso_U_11
_atom_site_aniso_U_22
_atom_site_aniso_U_33
_atom_site_aniso_U_12
_atom_site_aniso_U_13
_atom_site_aniso_U_23
Cl1A 0.0558(4) 0.1295(7) 0.1340(8) -0.0009(4) 0.0141(5) -0.0236(6)
O3A 0.090(3) 0.060(3) 0.125(7) 0.012(2) 0.019(3) 0.041(3)
O4A 0.211(12) 0.103(4) 0.096(7) -0.009(6) -0.069(7) 0.044(5)
O3A' 0.071(4) 0.138(11) 0.119(10) 0.007(4) 0.026(5) 0.083(9)
O4A' 0.050(4) 0.089(4) 0.068(6) 0.030(3) 0.000(3) 0.036(4)
O2A 0.0599(10) 0.0933(12) 0.0451(10) 0.0200(9) 0.0114(8) -0.0011(8)
N1A 0.0466(10) 0.0523(10) 0.0482(12) 0.0092(8) 0.0096(10) 0.0035(9)
N2A 0.0817(18) 0.0717(17) 0.0695(19) 0.0311(14) 0.0297(17) 0.0288(15)
N3A 0.0496(11) 0.0496(11) 0.0604(13) 0.0099(9) 0.0060(10) 0.0068(9)
N4A 0.0468(10) 0.0476(10) 0.0464(12) 0.0015(9) 0.0064(9) 0.0083(8)
C1A 0.0420(12) 0.0467(12) 0.0429(13) 0.0046(10) 0.0092(10) 0.0060(10)
C2A 0.0415(12) 0.0505(13) 0.0524(15) 0.0045(10) 0.0064(11) 0.0051(11)
C3A 0.0532(13) 0.0447(12) 0.0432(14) 0.0050(11) 0.0110(11) 0.0024(10)
C4A 0.0538(13) 0.0448(12) 0.0400(13) 0.0053(11) 0.0105(11) 0.0045(10)
C5A 0.0574(14) 0.0490(14) 0.0625(17) -0.0005(11) 0.0053(12) 0.0059(11)
C6A 0.0535(16) 0.0696(17) 0.103(2) -0.0053(13) -0.0017(16) 0.0133(15)
C7A 0.0613(17) 0.084(2) 0.111(3) -0.0188(16) -0.0050(17) 0.0029(18)
C8A 0.0722(18) 0.0607(16) 0.101(2) -0.0163(15) 0.0157(18) 0.0041(16)
C9A 0.0645(16) 0.0510(15) 0.092(2) -0.0031(12) 0.0161(15) 0.0096(13)
C10A 0.0499(13) 0.0484(13) 0.0635(17) 0.0002(11) 0.0131(12) 0.0048(11)
C11A 0.0445(13) 0.0564(14) 0.0624(17) -0.0016(11) 0.0071(12) 0.0029(12)
C12A 0.0450(12) 0.0421(12) 0.0540(15) 0.0075(10) 0.0096(11) 0.0083(10)
C13A 0.0513(13) 0.0471(12) 0.0532(15) 0.0067(10) 0.0157(12) 0.0123(10)
C14A 0.0541(14) 0.0605(14) 0.0557(17) 0.0138(11) 0.0207(13) 0.0146(12)
C15A 0.0587(16) 0.0902(18) 0.085(2) 0.0135(14) 0.0327(16) 0.0109(15)
C16A 0.0688(19) 0.125(3) 0.106(3) 0.0219(18) 0.041(2) -0.002(2)
C17A 0.097(3) 0.132(3) 0.098(3) 0.038(2) 0.055(2) -0.003(2)
C18A 0.083(2) 0.107(2) 0.067(2) 0.0278(16) 0.0297(17) -0.0042(16)
C19A 0.0624(16) 0.0752(16) 0.0528(17) 0.0194(13) 0.0207(14) 0.0121(13)
C20A 0.0532(13) 0.0664(14) 0.0379(14) 0.0171(11) 0.0100(11) 0.0078(11)
C21A 0.0503(13) 0.0488(12) 0.0462(14) 0.0164(10) 0.0124(11) 0.0151(10)
C22A 0.0491(13) 0.0487(12) 0.0490(15) 0.0058(10) 0.0133(12) 0.0044(10)
C23A 0.0566(15) 0.0798(16) 0.0704(19) 0.0256(13) 0.0151(14) -0.0013(14)
C24A 0.0693(18) 0.111(2) 0.081(2) 0.0211(16) 0.0309(17) -0.0120(17)
C25A 0.0826(19) 0.098(2) 0.0613(19) 0.0209(16) 0.0223(16) -0.0129(15)
C26A 0.0728(16) 0.0730(16) 0.0498(16) 0.0088(13) 0.0139(14) 0.0032(12)
C27A 0.0527(13) 0.0606(14) 0.0439(15) 0.0150(11) 0.0036(12) -0.0028(11)
C28A 0.0611(16) 0.0875(18) 0.0461(16) 0.0169(13) 0.0073(13) 0.0003(13)
C29A 0.0555(16) 0.102(2) 0.0532(17) 0.0227(14) -0.0031(14) -0.0085(15)
C30A 0.0519(15) 0.0826(17) 0.071(2) 0.0077(13) 0.0111(15) -0.0173(15)
C31A 0.0637(17) 0.0844(18) 0.064(2) -0.0125(14) 0.0140(15) -0.0043(14)
C32A 0.0682(17) 0.0716(16) 0.0462(16) -0.0012(13) 0.0036(13) 0.0050(12)
C33A 0.0770(18) 0.0504(14) 0.075(2) -0.0092(13) 0.0149(15) 0.0022(13)
C34A 0.0859(19) 0.0449(14) 0.077(2) 0.0088(14) 0.0191(16) 0.0082(13)
C35A 0.0670(15) 0.0500(14) 0.0633(17) 0.0163(12) 0.0104(13) 0.0062(12)
Cl2 0.0427(12) 0.233(6) 0.107(2) 0.020(2) 0.0209(14) 0.054(2)
Cl2' 0.034(2) 0.125(6) 0.069(4) -0.001(2) 0.018(2) -0.016(5)
O2B 0.0380(8) 0.0614(9) 0.0388(9) -0.0054(6) 0.0073(7) 0.0037(7)
O3B 0.087(2) 0.0405(17) 0.096(4) 0.0010(14) -0.010(2) -0.0061(18)
O4B 0.090(5) 0.061(2) 0.056(3) -0.010(3) -0.023(3) -0.011(2)
O3B' 0.065(5) 0.095(7) 0.158(15) -0.025(4) 0.047(6) -0.080(9)
O4B' 0.056(6) 0.077(5) 0.113(11) -0.023(4) 0.005(5) -0.039(6)
N1B 0.0381(9) 0.0496(10) 0.0382(11) -0.0030(8) 0.0066(8) 0.0028(8)
N2B 0.0561(13) 0.0554(13) 0.0594(16) -0.0195(11) 0.0150(14) -0.0131(12)
N3B 0.0740(13) 0.0585(12) 0.0564(14) -0.0248(11) 0.0179(11) -0.0137(10)
N4B 0.0648(12) 0.0390(10) 0.0437(11) 0.0004(9) 0.0094(9) -0.0022(8)
C1B 0.0486(12) 0.0422(12) 0.0322(12) -0.0035(10) 0.0086(10) -0.0009(9)
C2B 0.0516(13) 0.0487(13) 0.0407(14) -0.0128(11) 0.0119(11) -0.0033(10)
C3B 0.0920(19) 0.0442(13) 0.0571(17) -0.0184(14) 0.0350(15) -0.0052(12)
C4B 0.0858(18) 0.0403(13) 0.0433(15) -0.0034(13) 0.0238(14) 0.0010(10)
C5B 0.109(2) 0.0484(15) 0.0691(19) 0.0136(14) 0.0356(17) 0.0049(13)
C6B 0.0423(13) 0.0922(19) 0.0542(17) -0.0118(13) 0.0069(12) -0.0103(14)
C7B 0.0450(14) 0.111(2) 0.0561(18) 0.0170(15) 0.0036(13) 0.0054(16)
C8B 0.0595(16) 0.0815(18) 0.0620(18) 0.0246(14) 0.0113(14) 0.0097(14)
C9B 0.0527(14) 0.0566(14) 0.0586(16) 0.0065(11) 0.0092(13) 0.0033(11)
C10B 0.0411(11) 0.0487(12) 0.0378(13) 0.0019(10) 0.0090(10) 0.0036(10)
C11B 0.0404(12) 0.0609(14) 0.0371(13) -0.0075(11) 0.0060(10) -0.0014(10)
C12B 0.0397(11) 0.0380(11) 0.0372(13) -0.0016(9) 0.0062(10) 0.0001(9)
C13B 0.0385(11) 0.0347(10) 0.0381(12) -0.0007(8) 0.0069(10) -0.0025(9)
C14B 0.0400(11) 0.0401(11) 0.0406(13) -0.0030(9) 0.0118(10) -0.0039(9)
C15B 0.0413(12) 0.0654(14) 0.0447(14) -0.0050(10) 0.0083(11) -0.0023(11)
C16B 0.0409(13) 0.0850(17) 0.0582(17) -0.0112(12) 0.0155(13) -0.0006(13)
C17B 0.0555(15) 0.0802(16) 0.0545(17) -0.0104(13) 0.0220(13) 0.0077(13)
C18B 0.0509(13) 0.0595(13) 0.0485(15) -0.0051(11) 0.0123(12) 0.0068(11)
C19B 0.0384(11) 0.0416(11) 0.0444(14) -0.0027(9) 0.0106(11) -0.0015(9)
C20B 0.0398(11) 0.0465(12) 0.0368(13) -0.0049(9) 0.0058(10) -0.0025(9)
C21B 0.0391(11) 0.0366(10) 0.0383(13) -0.0083(9) 0.0053(10) -0.0067(9)
C22B 0.0399(11) 0.0457(11) 0.0417(13) -0.0029(9) 0.0086(10) 0.0009(9)
C23B 0.0417(12) 0.0777(16) 0.0625(17) -0.0116(11) 0.0160(12) 0.0107(13)
C24B 0.0505(14) 0.0999(19) 0.0679(19) 0.0002(13) 0.0235(14) 0.0182(15)
C25B 0.0590(15) 0.0902(18) 0.0534(17) -0.0021(13) 0.0195(13) 0.0159(13)
C26B 0.0580(14) 0.0680(14) 0.0409(14) 0.0015(12) 0.0118(12) 0.0039(11)
C27B 0.0406(12) 0.0606(13) 0.0359(13) 0.0009(10) 0.0062(11) 0.0054(11)
C28B 0.0432(13) 0.0741(15) 0.0440(15) -0.0028(11) 0.0083(12) -0.0002(12)
C29B 0.0445(13) 0.0996(19) 0.0488(16) -0.0106(13) 0.0039(12) 0.0070(14)
C30B 0.0362(12) 0.128(2) 0.0480(17) 0.0101(14) 0.0077(13) 0.0243(16)
C31B 0.0577(16) 0.141(3) 0.0496(18) 0.0362(16) 0.0158(15) 0.0031(17)
C32B 0.0585(15) 0.0905(17) 0.0443(15) 0.0173(13) 0.0036(12) -0.0043(13)
C33B 0.151(3) 0.0446(17) 0.109(3) 0.0099(18) 0.074(3) 0.0111(16)
C34B 0.159(3) 0.0409(17) 0.140(3) -0.022(2) 0.093(3) -0.0154(19)
C35B 0.121(2) 0.0559(17) 0.103(3) -0.0356(17) 0.055(2) -0.0220(16)

loop_
_atom_type_symbol
_atom_type_description
_atom_type_scat_dispersion_real
_atom_type_scat_dispersion_imag
_atom_type_scat_source
C C 0.0033 0.0016 'International Tables Vol C Tables 4.2.6.8 and 6.1.1.4'
H H 0.0000 0.0000 'International Tables Vol C Tables 4.2.6.8 and 6.1.1.4'
N N 0.0061 0.0033 'International Tables Vol C Tables 4.2.6.8 and 6.1.1.4'
O O 0.0106 0.0060 'International Tables Vol C Tables 4.2.6.8 and 6.1.1.4'
Cl Cl 0.1484 0.1585 'International Tables Vol C Tables 4.2.6.8 and 6.1.1.4'

loop_
_geom_angle_atom_site_label_1
_geom_angle_atom_site_label_2
_geom_angle_atom_site_label_3
_geom_angle
C19A O2A C20A 112.99(17)
C12A N1A C22A 108.73(16)
C12A N1A C26A 118.50(18)
C22A N1A C26A 113.02(17)
O3A' N2A O4A' 120.6(6)
O4A N2A O3A 119.3(6)
O3A' N2A C21A 123.2(5)
O4A N2A C21A 127.4(6)
O4A' N2A C21A 112.0(5)
O3A N2A C21A 113.2(4)
C2A N3A C3A 114.08(18)
C1A N4A C4A 114.97(17)
N4A C1A C2A 123.15(18)
N4A C1A C12A 126.74(18)
C2A C1A C12A 110.11(17)
N3A C2A C1A 123.86(19)
N3A C2A C11A 127.6(2)
C1A C2A C11A 108.48(18)
N3A C3A C35A 118.9(2)
N3A C3A C4A 122.10(18)
C35A C3A C4A 119.0(2)
N4A C4A C5A 118.9(2)
N4A C4A C3A 121.64(18)
C5A C4A C3A 119.38(19)
C33A C5A C4A 119.9(2)
C33A C5A H5A 120.1
C4A C5A H5A 120.1
C11A C6A C7A 118.8(2)
C11A C6A H6A 120.6
C7A C6A H6A 120.6
C8A C7A C6A 120.3(3)
C8A C7A H7A 119.8
C6A C7A H7A 119.8
C7A C8A C9A 121.5(2)
C7A C8A H8A 119.2
C9A C8A H8A 119.2
C8A C9A C10A 118.5(2)
C8A C9A H9A 120.7
C10A C9A H9A 120.7
C9A C10A C11A 119.9(2)
C9A C10A C12A 127.7(2)
C11A C10A C12A 112.34(18)
C6A C11A C10A 120.9(2)
C6A C11A C2A 130.7(2)
C10A C11A C2A 108.37(19)
N1A C12A C10A 110.86(17)
N1A C12A C1A 118.80(16)
C10A C12A C1A 100.20(16)
N1A C12A C13A 99.27(16)
C10A C12A C13A 114.28(17)
C1A C12A C13A 114.15(17)
C14A C13A C21A 113.38(19)
C14A C13A C12A 119.26(17)
C21A C13A C12A 104.14(16)
C14A C13A H13A 106.4
C21A C13A H13A 106.4
C12A C13A H13A 106.4
C19A C14A C15A 118.0(2)
C19A C14A C13A 121.3(2)
C15A C14A C13A 120.5(2)
C16A C15A C14A 120.6(3)
C16A C15A H15A 119.7
C14A C15A H15A 119.7
C17A C16A C15A 120.2(3)
C17A C16A H16A 119.9
C15A C16A H16A 119.9
C18A C17A C16A 120.3(3)
C18A C17A H17A 119.8
C16A C17A H17A 119.8
C17A C18A C19A 119.3(3)
C17A C18A H18A 120.3
C19A C18A H18A 120.3
C14A C19A C18A 121.6(2)
C14A C19A O2A 122.1(2)
C18A C19A O2A 116.3(2)
O2A C20A C27A 109.28(18)
O2A C20A C21A 110.05(17)
C27A C20A C21A 118.89(17)
O2A C20A H20A 105.9
C27A C20A H20A 105.9
C21A C20A H20A 105.9
N2A C21A C20A 109.7(2)
N2A C21A C13A 109.26(19)
C20A C21A C13A 109.64(16)
N2A C21A C22A 110.86(17)
C20A C21A C22A 112.50(16)
C13A C21A C22A 104.76(18)
N1A C22A C23A 109.82(18)
N1A C22A C21A 104.07(16)
C23A C22A C21A 120.19(18)
N1A C22A H22A 107.4
C23A C22A H22A 107.4
C21A C22A H22A 107.4
C22A C23A C24A 108.7(2)
C22A C23A H23A 109.9
C24A C23A H23A 109.9
C22A C23A H23B 109.9
C24A C23A H23B 109.9
H23A C23A H23B 108.3
C25A C24A C23A 112.4(2)
C25A C24A H24A 109.1
C23A C24A H24A 109.1
C25A C24A H24B 109.1
C23A C24A H24B 109.1
H24A C24A H24B 107.9
C24A C25A C26A 111.3(2)
C24A C25A H25A 109.4
C26A C25A H25A 109.4
C24A C25A H25B 109.4
C26A C25A H25B 109.4
H25A C25A H25B 108.0
N1A C26A C25A 108.2(2)
N1A C26A H26A 110.1
C25A C26A H26A 110.1
N1A C26A H26B 110.1
C25A C26A H26B 110.1
H26A C26A H26B 108.4
C28A C27A C32A 117.8(2)
C28A C27A C20A 123.4(2)
C32A C27A C20A 118.7(2)
C27A C28A C29A 120.4(2)
C27A C28A H28A 119.8
C29A C28A H28A 119.8
C30A C29A C28A 119.3(2)
C30A C29A H29A 120.4
C28A C29A H29A 120.4
C31A C30A C29A 121.1(2)
C31A C30A Cl1A 119.8(2)
C29A C30A Cl1A 119.0(2)
C30A C31A C32A 119.3(2)
C30A C31A H31A 120.3
C32A C31A H31A 120.3
C31A C32A C27A 122.0(2)
C31A C32A H32A 119.0
C27A C32A H32A 119.0
C5A C33A C34A 120.9(2)
C5A C33A H33A 119.6
C34A C33A H33A 119.6
C35A C34A C33A 120.4(2)
C35A C34A H34A 119.8
C33A C34A H34A 119.8
C34A C35A C3A 120.5(2)
C34A C35A H35A 119.8
C3A C35A H35A 119.8
C19B O2B C20B 112.44(15)
C26B N1B C22B 112.79(15)
C26B N1B C12B 117.55(16)
C22B N1B C12B 107.72(15)
O4B N2B O3B 121.1(4)
O3B' N2B O4B' 120.7(7)
O3B' N2B C21B 122.5(4)
O4B N2B C21B 123.8(4)
O3B N2B C21B 114.7(2)
O4B' N2B C21B 109.9(7)
C2B N3B C3B 114.3(2)
C1B N4B C4B 114.39(19)
N4B C1B C2B 123.88(18)
N4B C1B C12B 125.74(18)
C2B C1B C12B 110.38(17)
N3B C2B C1B 123.4(2)
N3B C2B C11B 128.0(2)
C1B C2B C11B 108.55(17)
N3B C3B C4B 122.31(19)
N3B C3B C35B 118.7(3)
C4B C3B C35B 119.0(3)
N4B C4B C5B 118.3(2)
N4B C4B C3B 121.7(2)
C5B C4B C3B 120.0(2)
C33B C5B C4B 119.5(3)
C33B C5B H5B 120.2
C4B C5B H5B 120.2
C7B C6B C11B 118.9(2)
C7B C6B H6B 120.5
C11B C6B H6B 120.5
C6B C7B C8B 120.6(2)
C6B C7B H7B 119.7
C8B C7B H7B 119.7
C9B C8B C7B 120.9(2)
C9B C8B H8B 119.6
C7B C8B H8B 119.6
C8B C9B C10B 118.8(2)
C8B C9B H9B 120.6
C10B C9B H9B 120.6
C9B C10B C11B 120.5(2)
C9B C10B C12B 127.44(19)
C11B C10B C12B 112.01(17)
C6B C11B C10B 120.3(2)
C6B C11B C2B 131.6(2)
C10B C11B C2B 108.13(18)
N1B C12B C10B 111.32(15)
N1B C12B C1B 116.76(15)
C10B C12B C1B 100.89(15)
N1B C12B C13B 99.74(14)
C10B C12B C13B 114.16(15)
C1B C12B C13B 114.64(15)
C14B C13B C21B 113.52(16)
C14B C13B C12B 119.80(15)
C21B C13B C12B 104.77(14)
C14B C13B H13B 105.9
C21B C13B H13B 105.9
C12B C13B H13B 105.9
C19B C14B C15B 117.62(18)
C19B C14B C13B 120.96(17)
C15B C14B C13B 120.84(18)
C16B C15B C14B 121.2(2)
C16B C15B H15B 119.4
C14B C15B H15B 119.4
C15B C16B C17B 119.7(2)
C15B C16B H16B 120.1
C17B C16B H16B 120.1
C18B C17B C16B 120.6(2)
C18B C17B H17B 119.7
C16B C17B H17B 119.7
C17B C18B C19B 119.2(2)
C17B C18B H18B 120.4
C19B C18B H18B 120.4
O2B C19B C18B 116.89(19)
O2B C19B C14B 121.49(17)
C18B C19B C14B 121.59(18)
O2B C20B C27B 109.76(16)
O2B C20B C21B 109.69(14)
C27B C20B C21B 118.53(15)
O2B C20B H20B 106.0
C27B C20B H20B 106.0
C21B C20B H20B 106.0
N2B C21B C13B 107.44(15)
N2B C21B C20B 111.02(17)
C13B C21B C20B 109.83(14)
N2B C21B C22B 110.21(15)
C13B C21B C22B 105.12(16)
C20B C21B C22B 112.93(15)
N1B C22B C23B 110.28(17)
N1B C22B C21B 103.81(14)
C23B C22B C21B 119.82(17)
N1B C22B H22B 107.4
C23B C22B H22B 107.4
C21B C22B H22B 107.4
C24B C23B C22B 109.08(19)
C24B C23B H23C 109.9
C22B C23B H23C 109.9
C24B C23B H23D 109.9
C22B C23B H23D 109.9
H23C C23B H23D 108.3
C25B C24B C23B 111.20(18)
C25B C24B H24C 109.4
C23B C24B H24C 109.4
C25B C24B H24D 109.4
C23B C24B H24D 109.4
H24C C24B H24D 108.0
C26B C25B C24B 111.43(19)
C26B C25B H25C 109.3
C24B C25B H25C 109.3
C26B C25B H25D 109.3
C24B C25B H25D 109.3
H25C C25B H25D 108.0
N1B C26B C25B 108.41(18)
N1B C26B H26C 110.0
C25B C26B H26C 110.0
N1B C26B H26D 110.0
C25B C26B H26D 110.0
H26C C26B H26D 108.4
C28B C27B C32B 117.8(2)
C28B C27B C20B 123.35(18)
C32B C27B C20B 118.8(2)
C27B C28B C29B 121.6(2)
C27B C28B H28B 119.2
C29B C28B H28B 119.2
C30B C29B C28B 118.7(2)
C30B C29B H29B 120.7
C28B C29B H29B 120.7
C31B C30B C29B 121.5(2)
C31B C30B Cl2 116.0(5)
C29B C30B Cl2 122.4(4)
C31B C30B Cl2' 123.9(3)
C29B C30B Cl2' 114.1(3)
C30B C31B C32B 119.3(2)
C30B C31B H31B 120.4
C32B C31B H31B 120.4
C27B C32B C31B 121.0(2)
C27B C32B H32B 119.5
C31B C32B H32B 119.5
C5B C33B C34B 120.5(3)
C5B C33B H33B 119.8
C34B C33B H33B 119.8
C35B C34B C33B 121.8(3)
C35B C34B H34B 119.1
C33B C34B H34B 119.1
C34B C35B C3B 119.2(3)
C34B C35B H35B 120.4
C3B C35B H35B 120.4

loop_
_geom_bond_atom_site_label_1
_geom_bond_atom_site_label_2
_geom_bond_distance
Cl1A C30A 1.739(2)
O3A N2A 1.325(8)
O4A N2A 1.110(9)
O3A' N2A 1.102(7)
O4A' N2A 1.284(12)
O2A C19A 1.394(3)
O2A C20A 1.431(2)
N1A C12A 1.456(2)
N1A C22A 1.457(3)
N1A C26A 1.459(3)
N2A C21A 1.524(3)
N3A C2A 1.312(2)
N3A C3A 1.378(3)
N4A C1A 1.298(2)
N4A C4A 1.383(2)
C1A C2A 1.427(3)
C1A C12A 1.537(3)
C2A C11A 1.451(3)
C3A C35A 1.397(3)
C3A C4A 1.409(3)
C4A C5A 1.406(3)
C5A C33A 1.362(3)
C5A H5A 0.9300
C6A C11A 1.374(3)
C6A C7A 1.382(3)
C6A H6A 0.9300
C7A C8A 1.372(4)
C7A H7A 0.9300
C8A C9A 1.377(3)
C8A H8A 0.9300
C9A C10A 1.383(3)
C9A H9A 0.9300
C10A C11A 1.395(3)
C10A C12A 1.519(3)
C12A C13A 1.559(3)
C13A C14A 1.509(3)
C13A C21A 1.540(3)
C13A H13A 0.9800
C14A C19A 1.379(3)
C14A C15A 1.399(3)
C15A C16A 1.379(4)
C15A H15A 0.9300
C16A C17A 1.374(4)
C16A H16A 0.9300
C17A C18A 1.375(4)
C17A H17A 0.9300
C18A C19A 1.387(3)
C18A H18A 0.9300
C20A C27A 1.507(3)
C20A C21A 1.540(3)
C20A H20A 0.9800
C21A C22A 1.544(3)
C22A C23A 1.515(3)
C22A H22A 0.9800
C23A C24A 1.518(4)
C23A H23A 0.9700
C23A H23B 0.9700
C24A C25A 1.510(4)
C24A H24A 0.9700
C24A H24B 0.9700
C25A C26A 1.514(3)
C25A H25A 0.9700
C25A H25B 0.9700
C26A H26A 0.9700
C26A H26B 0.9700
C27A C28A 1.387(3)
C27A C32A 1.392(3)
C28A C29A 1.402(3)
C28A H28A 0.9300
C29A C30A 1.381(4)
C29A H29A 0.9300
C30A C31A 1.361(4)
C31A C32A 1.375(3)
C31A H31A 0.9300
C32A H32A 0.9300
C33A C34A 1.386(3)
C33A H33A 0.9300
C34A C35A 1.368(3)
C34A H34A 0.9300
C35A H35A 0.9300
Cl2 C30B 1.735(5)
Cl2' C30B 1.785(11)
O2B C19B 1.385(2)
O2B C20B 1.433(2)
O3B N2B 1.284(4)
O4B N2B 1.149(6)
O3B' N2B 1.115(7)
O4B' N2B 1.290(15)
N1B C26B 1.457(3)
N1B C22B 1.460(2)
N1B C12B 1.467(2)
N2B C21B 1.538(3)
N3B C2B 1.313(2)
N3B C3B 1.381(3)
N4B C1B 1.310(2)
N4B C4B 1.383(3)
C1B C2B 1.419(3)
C1B C12B 1.519(3)
C2B C11B 1.456(3)
C3B C4B 1.407(3)
C3B C35B 1.414(3)
C4B C5B 1.404(3)
C5B C33B 1.371(4)
C5B H5B 0.9300
C6B C7B 1.379(3)
C6B C11B 1.386(3)
C6B H6B 0.9300
C7B C8B 1.384(3)
C7B H7B 0.9300
C8B C9B 1.378(3)
C8B H8B 0.9300
C9B C10B 1.383(3)
C9B H9B 0.9300
C10B C11B 1.391(3)
C10B C12B 1.517(3)
C12B C13B 1.560(3)
C13B C14B 1.508(3)
C13B C21B 1.539(2)
C13B H13B 0.9800
C14B C19B 1.388(3)
C14B C15B 1.394(3)
C15B C16B 1.375(3)
C15B H15B 0.9300
C16B C17B 1.382(3)
C16B H16B 0.9300
C17B C18B 1.370(3)
C17B H17B 0.9300
C18B C19B 1.386(3)
C18B H18B 0.9300
C20B C27B 1.515(3)
C20B C21B 1.540(3)
C20B H20B 0.9800
C21B C22B 1.540(3)
C22B C23B 1.524(3)
C22B H22B 0.9800
C23B C24B 1.521(3)
C23B H23C 0.9700
C23B H23D 0.9700
C24B C25B 1.519(3)
C24B H24C 0.9700
C24B H24D 0.9700
C25B C26B 1.517(3)
C25B H25C 0.9700
C25B H25D 0.9700
C26B H26C 0.9700
C26B H26D 0.9700
C27B C28B 1.378(3)
C27B C32B 1.382(3)
C28B C29B 1.383(3)
C28B H28B 0.9300
C29B C30B 1.369(3)
C29B H29B 0.9300
C30B C31B 1.357(4)
C31B C32B 1.387(3)
C31B H31B 0.9300
C32B H32B 0.9300
C33B C34B 1.380(5)
C33B H33B 0.9300
C34B C35B 1.364(4)
C34B H34B 0.9300
C35B H35B 0.9300

loop_
_geom_hbond_atom_site_label_D
_geom_hbond_atom_site_label_H
_geom_hbond_atom_site_label_A
_geom_hbond_site_symmetry_A
_geom_hbond_distance_DH
_geom_hbond_distance_HA
_geom_hbond_distance_DA
_geom_hbond_angle_DHA
C20A H20A N4A . 0.98 2.28 3.170(3) 151
C20B H20B N4B . 0.98 2.45 3.298(3) 144
C33B H33B O3B 2_556 0.93 2.46 3.271(5) 145
C8A H8A Cg1 2_656 0.93 2.69 3.536(3) 151
C25B H25C Cg2 3_557 0.97 2.73 3.629(3) 155
C31B H31B Cg3 1_455 0.93 2.99 3.742(3) 139

loop_
_geom_torsion_atom_site_label_1
_geom_torsion_atom_site_label_2
_geom_torsion_atom_site_label_3
_geom_torsion_atom_site_label_4
_geom_torsion
C4A N4A C1A C2A -2.5(3)
C4A N4A C1A C12A 176.95(19)
C3A N3A C2A C1A -1.8(3)
C3A N3A C2A C11A 176.6(2)
N4A C1A C2A N3A 4.6(3)
C12A C1A C2A N3A -174.9(2)
N4A C1A C2A C11A -174.02(19)
C12A C1A C2A C11A 6.5(2)
C2A N3A C3A C35A 179.2(2)
C2A N3A C3A C4A -2.5(3)
C1A N4A C4A C5A -179.82(19)
C1A N4A C4A C3A -1.8(3)
N3A C3A C4A N4A 4.5(3)
C35A C3A C4A N4A -177.15(19)
N3A C3A C4A C5A -177.5(2)
C35A C3A C4A C5A 0.9(3)
N4A C4A C5A C33A 176.7(2)
C3A C4A C5A C33A -1.4(3)
C11A C6A C7A C8A -0.7(5)
C6A C7A C8A C9A -0.9(5)
C7A C8A C9A C10A 1.2(4)
C8A C9A C10A C11A -0.1(4)
C8A C9A C10A C12A 177.1(2)
C7A C6A C11A C10A 1.8(4)
C7A C6A C11A C2A -174.7(3)
C9A C10A C11A C6A -1.5(4)
C12A C10A C11A C6A -179.1(2)
C9A C10A C11A C2A 175.7(2)
C12A C10A C11A C2A -1.9(3)
N3A C2A C11A C6A -4.6(4)
C1A C2A C11A C6A 173.9(3)
N3A C2A C11A C10A 178.6(2)
C1A C2A C11A C10A -2.9(3)
C22A N1A C12A C10A 164.91(17)
C26A N1A C12A C10A -64.2(2)
C22A N1A C12A C1A -79.9(2)
C26A N1A C12A C1A 51.0(3)
C22A N1A C12A C13A 44.37(19)
C26A N1A C12A C13A 175.23(18)
C9A C10A C12A N1A -45.7(3)
C11A C10A C12A N1A 131.70(19)
C9A C10A C12A C1A -172.0(2)
C11A C10A C12A C1A 5.4(2)
C9A C10A C12A C13A 65.5(3)
C11A C10A C12A C13A -117.1(2)
N4A C1A C12A N1A 52.7(3)
C2A C1A C12A N1A -127.8(2)
N4A C1A C12A C10A 173.5(2)
C2A C1A C12A C10A -7.0(2)
N4A C1A C12A C13A -63.9(3)
C2A C1A C12A C13A 115.5(2)
N1A C12A C13A C14A -165.11(18)
C10A C12A C13A C14A 76.9(2)
C1A C12A C13A C14A -37.7(3)
N1A C12A C13A C21A -37.50(18)
C10A C12A C13A C21A -155.51(16)
C1A C12A C13A C21A 89.96(19)
C21A C13A C14A C19A 1.3(3)
C12A C13A C14A C19A 124.5(2)
C21A C13A C14A C15A 175.57(19)
C12A C13A C14A C15A -61.2(3)
C19A C14A C15A C16A 0.0(4)
C13A C14A C15A C16A -174.5(2)
C14A C15A C16A C17A 0.7(5)
C15A C16A C17A C18A -0.8(5)
C16A C17A C18A C19A 0.1(5)
C15A C14A C19A C18A -0.7(4)
C13A C14A C19A C18A 173.8(2)
C15A C14A C19A O2A -178.5(2)
C13A C14A C19A O2A -4.1(3)
C17A C18A C19A C14A 0.6(4)
C17A C18A C19A O2A 178.6(2)
C20A O2A C19A C14A -27.2(3)
C20A O2A C19A C18A 154.9(2)
C19A O2A C20A C27A -168.56(18)
C19A O2A C20A C21A 59.2(2)
O3A' N2A C21A C20A -99.6(17)
O4A N2A C21A C20A 25.4(15)
O4A' N2A C21A C20A 57.6(6)
O3A N2A C21A C20A -158.5(6)
O3A' N2A C21A C13A 20.6(17)
O4A N2A C21A C13A 145.6(15)
O4A' N2A C21A C13A 177.8(6)
O3A N2A C21A C13A -38.3(6)
O3A' N2A C21A C22A 135.6(17)
O4A N2A C21A C22A -99.4(15)
O4A' N2A C21A C22A -67.2(6)
O3A N2A C21A C22A 76.7(6)
O2A C20A C21A N2A 60.0(2)
C27A C20A C21A N2A -67.0(2)
O2A C20A C21A C13A -59.9(2)
C27A C20A C21A C13A 172.98(18)
O2A C20A C21A C22A -176.09(16)
C27A C20A C21A C22A 56.8(3)
C14A C13A C21A N2A -91.0(2)
C12A C13A C21A N2A 137.88(18)
C14A C13A C21A C20A 29.2(2)
C12A C13A C21A C20A -101.90(18)
C14A C13A C21A C22A 150.20(17)
C12A C13A C21A C22A 19.04(19)
C12A N1A C22A C23A -163.08(17)
C26A N1A C22A C23A 63.2(2)
C12A N1A C22A C21A -33.18(19)
C26A N1A C22A C21A -166.94(16)
N2A C21A C22A N1A -110.9(2)
C20A C21A C22A N1A 125.88(17)
C13A C21A C22A N1A 6.84(19)
N2A C21A C22A C23A 12.5(3)
C20A C21A C22A C23A -110.7(2)
C13A C21A C22A C23A 130.2(2)
N1A C22A C23A C24A -56.5(3)
C21A C22A C23A C24A -177.1(2)
C22A C23A C24A C25A 53.1(3)
C23A C24A C25A C26A -53.5(3)
C12A N1A C26A C25A 170.03(19)
C22A N1A C26A C25A -61.1(2)
C24A C25A C26A N1A 54.9(3)
O2A C20A C27A C28A -35.0(3)
C21A C20A C27A C28A 92.5(3)
O2A C20A C27A C32A 143.4(2)
C21A C20A C27A C32A -89.2(3)
C32A C27A C28A C29A 3.1(3)
C20A C27A C28A C29A -178.6(2)
C27A C28A C29A C30A -0.9(4)
C28A C29A C30A C31A -1.2(4)
C28A C29A C30A Cl1A -179.08(18)
C29A C30A C31A C32A 1.0(4)
Cl1A C30A C31A C32A 178.90(18)
C30A C31A C32A C27A 1.3(4)
C28A C27A C32A C31A -3.3(3)
C20A C27A C32A C31A 178.3(2)
C4A C5A C33A C34A 1.0(4)
C5A C33A C34A C35A -0.2(4)
C33A C34A C35A C3A -0.4(4)
N3A C3A C35A C34A 178.4(2)
C4A C3A C35A C34A 0.0(3)
C4B N4B C1B C2B -1.0(3)
C4B N4B C1B C12B 178.48(17)
C3B N3B C2B C1B 1.1(3)
C3B N3B C2B C11B -177.9(2)
N4B C1B C2B N3B 0.0(3)
C12B C1B C2B N3B -179.61(18)
N4B C1B C2B C11B 179.10(18)
C12B C1B C2B C11B -0.5(2)
C2B N3B C3B C4B -1.1(3)
C2B N3B C3B C35B 177.9(2)
C1B N4B C4B C5B 179.66(19)
C1B N4B C4B C3B 1.0(3)
N3B C3B C4B N4B 0.1(3)
C35B C3B C4B N4B -179.0(2)
N3B C3B C4B C5B -178.6(2)
C35B C3B C4B C5B 2.4(3)
N4B C4B C5B C33B -179.9(2)
C3B C4B C5B C33B -1.2(3)
C11B C6B C7B C8B -0.6(4)
C6B C7B C8B C9B 0.7(4)
C7B C8B C9B C10B 0.4(3)
C8B C9B C10B C11B -1.4(3)
C8B C9B C10B C12B -179.9(2)
C7B C6B C11B C10B -0.4(3)
C7B C6B C11B C2B 177.4(2)
C9B C10B C11B C6B 1.4(3)
C12B C10B C11B C6B -179.87(19)
C9B C10B C11B C2B -176.84(18)
C12B C10B C11B C2B 1.8(2)
N3B C2B C11B C6B 0.2(4)
C1B C2B C11B C6B -178.9(2)
N3B C2B C11B C10B 178.2(2)
C1B C2B C11B C10B -0.8(2)
C26B N1B C12B C10B 66.0(2)
C22B N1B C12B C10B -165.34(15)
C26B N1B C12B C1B -49.1(2)
C22B N1B C12B C1B 79.6(2)
C26B N1B C12B C13B -173.19(16)
C22B N1B C12B C13B -44.49(17)
C9B C10B C12B N1B 52.0(3)
C11B C10B C12B N1B -126.56(17)
C9B C10B C12B C1B 176.56(19)
C11B C10B C12B C1B -2.0(2)
C9B C10B C12B C13B -60.0(3)
C11B C10B C12B C13B 121.47(18)
N4B C1B C12B N1B -57.3(3)
C2B C1B C12B N1B 122.22(18)
N4B C1B C12B C10B -178.12(18)
C2B C1B C12B C10B 1.4(2)
N4B C1B C12B C13B 58.7(2)
C2B C1B C12B C13B -121.69(18)
N1B C12B C13B C14B 162.78(16)
C10B C12B C13B C14B -78.4(2)
C1B C12B C13B C14B 37.2(2)
N1B C12B C13B C21B 33.99(17)
C10B C12B C13B C21B 152.76(15)
C1B C12B C13B C21B -91.55(17)
C21B C13B C14B C19B -8.9(2)
C12B C13B C14B C19B -133.61(18)
C21B C13B C14B C15B -179.94(17)
C12B C13B C14B C15B 55.3(2)
C19B C14B C15B C16B -1.2(3)
C13B C14B C15B C16B 170.14(19)
C14B C15B C16B C17B -0.7(3)
C15B C16B C17B C18B 1.6(4)
C16B C17B C18B C19B -0.5(3)
C20B O2B C19B C18B -154.42(17)
C20B O2B C19B C14B 27.7(2)
C17B C18B C19B O2B -179.39(18)
C17B C18B C19B C14B -1.5(3)
C15B C14B C19B O2B -179.88(17)
C13B C14B C19B O2B 8.8(3)
C15B C14B C19B C18B 2.3(3)
C13B C14B C19B C18B -169.04(18)
C19B O2B C20B C27B 166.38(15)
C19B O2B C20B C21B -61.74(19)
O3B' N2B C21B C13B -22.4(14)
O4B N2B C21B C13B -142.6(5)
O3B N2B C21B C13B 43.6(4)
O4B' N2B C21B C13B -173.4(9)
O3B' N2B C21B C20B 97.7(14)
O4B N2B C21B C20B -22.4(6)
O3B N2B C21B C20B 163.7(4)
O4B' N2B C21B C20B -53.3(9)
O3B' N2B C21B C22B -136.4(14)
O4B N2B C21B C22B 103.4(6)
O3B N2B C21B C22B -70.4(4)
O4B' N2B C21B C22B 72.5(9)
C14B C13B C21B N2B 96.99(19)
C12B C13B C21B N2B -130.54(16)
C14B C13B C21B C20B -23.9(2)
C12B C13B C21B C20B 108.61(16)
C14B C13B C21B C22B -145.63(15)
C12B C13B C21B C22B -13.16(18)
O2B C20B C21B N2B -59.52(19)
C27B C20B C21B N2B 67.6(2)
O2B C20B C21B C13B 59.2(2)
C27B C20B C21B C13B -173.75(16)
O2B C20B C21B C22B 176.12(14)
C27B C20B C21B C22B -56.8(2)
C26B N1B C22B C23B -62.0(2)
C12B N1B C22B C23B 166.59(16)
C26B N1B C22B C21B 168.41(15)
C12B N1B C22B C21B 37.05(18)
N2B C21B C22B N1B 102.47(18)
C13B C21B C22B N1B -13.01(18)
C20B C21B C22B N1B -132.74(16)
N2B C21B C22B C23B -21.0(3)
C13B C21B C22B C23B -136.53(18)
C20B C21B C22B C23B 103.8(2)
N1B C22B C23B C24B 56.4(2)
C21B C22B C23B C24B 176.73(18)
C22B C23B C24B C25B -53.5(3)
C23B C24B C25B C26B 54.6(3)
C22B N1B C26B C25B 60.7(2)
C12B N1B C26B C25B -173.01(17)
C24B C25B C26B N1B -56.2(3)
O2B C20B C27B C28B 34.6(3)
C21B C20B C27B C28B -92.5(2)
O2B C20B C27B C32B -144.46(19)
C21B C20B C27B C32B 88.5(2)
C32B C27B C28B C29B -3.8(3)
C20B C27B C28B C29B 177.15(19)
C27B C28B C29B C30B 0.8(3)
C28B C29B C30B C31B 1.8(4)
C28B C29B C30B Cl2 177.0(6)
C28B C29B C30B Cl2' -170.1(5)
C29B C30B C31B C32B -1.3(4)
Cl2 C30B C31B C32B -176.9(6)
Cl2' C30B C31B C32B 169.7(6)
C28B C27B C32B C31B 4.2(3)
C20B C27B C32B C31B -176.6(2)
C30B C31B C32B C27B -1.8(4)
C4B C5B C33B C34B -0.4(4)
C5B C33B C34B C35B 0.8(5)
C33B C34B C35B C3B 0.5(4)
N3B C3B C35B C34B 178.9(2)
C4B C3B C35B C34B -2.0(4)

_cod_database_fobs_code 2242832
